data_8102620
loop_
_publ_author_name
'Zhao-Hui Hou'
'Ai-Ting Zheng'

_publ_section_title
;
 Crystal structure of
 3-(2,6-dichlorophenyl)-10-(2,4-dichlorobenzylidene)-6,7-dihydro-5H-[1,2,4]oxadiazolo[4,5-a]thiazolo-[2,3-b]pyrimidin-9(10H)-one,
 C20H13Cl4N3O2S
;
_journal_issue 1
_journal_name_full 'Zeitschrift f\"ur Kristallographie - New Crystal Structures'
_journal_page_first 115
_journal_volume 225
_journal_year 2010
_chemical_formula_moiety 'C20 H13 Cl4 N3 O2 S'
_chemical_formula_sum 'C20 H13 Cl4 N3 O2 S'
_chemical_formula_weight 501.19
_chemical_name_systematic
; 
3-(2,6-dichlorophenyl)-10-(2,4-dichlorobenzylidene)-6,7-dihydro-5H-[1,2,4]
oxadiazolo[4,5-a]thiazolo[2,3-b]pyrimidin-9(10H)-one
;
_space_group_IT_number 2
_symmetry_cell_setting triclinic
_symmetry_space_group_name_Hall '-P 1'
_symmetry_space_group_name_H-M 'P -1'
_atom_sites_solution_hydrogens geom
_atom_sites_solution_primary direct
_atom_sites_solution_secondary difmap
_audit_creation_method SHELXL-97
_audit_update_record
;
2009-12-04 # Formatted by publCIF
;
_cell_angle_alpha 69.325(9)
_cell_angle_beta 76.311(11)
_cell_angle_gamma 74.630(9)
_cell_formula_units_Z 2
_cell_length_a 6.8933(13)
_cell_length_b 11.906(2)
_cell_length_c 13.927(3)
_cell_measurement_reflns_used 3687
_cell_measurement_temperature 113(2)
_cell_measurement_theta_max 27.9
_cell_measurement_theta_min 1.6
_cell_volume 1018.1(3)
_computing_cell_refinement CrystalClear
_computing_data_collection 'CrystalClear(Rigaku/MSC Inc., 2005)'
_computing_data_reduction CrystalClear
_computing_publication_material 'CrystalStructure 3.8'
_computing_structure_refinement 'SHELXL-97 (Sheldrick, 1997)'
_computing_structure_solution 'SHELXS-97 (Sheldrick, 1990)'
_diffrn_ambient_temperature 113(2)
_diffrn_detector_area_resol_mean 14.63
_diffrn_measured_fraction_theta_full 0.997
_diffrn_measured_fraction_theta_max 0.997
_diffrn_measurement_device_type 'Rigaku Saturn CCD area detector'
_diffrn_measurement_method \w
_diffrn_radiation_monochromator multilayer
_diffrn_radiation_source 'rotating anode'
_diffrn_radiation_type MoK\a
_diffrn_radiation_wavelength 0.71075
_diffrn_reflns_av_R_equivalents 0.0444
_diffrn_reflns_av_sigmaI/netI 0.0559
_diffrn_reflns_limit_h_max 9
_diffrn_reflns_limit_h_min -9
_diffrn_reflns_limit_k_max 15
_diffrn_reflns_limit_k_min -15
_diffrn_reflns_limit_l_max 18
_diffrn_reflns_limit_l_min -18
_diffrn_reflns_number 17503
_diffrn_reflns_theta_full 27.90
_diffrn_reflns_theta_max 27.90
_diffrn_reflns_theta_min 1.58
_diffrn_standards_decay_% 0
_diffrn_standards_interval_count 0
_diffrn_standards_interval_time 0
_diffrn_standards_number 0
_exptl_absorpt_coefficient_mu 0.708
_exptl_absorpt_correction_T_max 0.8597
_exptl_absorpt_correction_T_min 0.8263
_exptl_absorpt_correction_type multi-scan
_exptl_absorpt_process_details CrystalClear
_exptl_crystal_colour colorless
_exptl_crystal_density_diffrn 1.635
_exptl_crystal_density_method 'not measured'
_exptl_crystal_description prism
_exptl_crystal_F_000 508
_exptl_crystal_size_max 0.28
_exptl_crystal_size_mid 0.24
_exptl_crystal_size_min 0.22
_refine_diff_density_max 0.404
_refine_diff_density_min -0.289
_refine_diff_density_rms 0.085
_refine_ls_extinction_coef 0.083(2)
_refine_ls_extinction_expression Fc^*^=kFc[1+0.001xFc^2^\l^3^/sin(2\q)]^-1/4^
_refine_ls_extinction_method SHELXL
_refine_ls_goodness_of_fit_ref 0.969
_refine_ls_hydrogen_treatment constr
_refine_ls_matrix_type full
_refine_ls_number_parameters 272
_refine_ls_number_reflns 4861
_refine_ls_number_restraints 0
_refine_ls_restrained_S_all 0.969
_refine_ls_R_factor_all 0.0380
_refine_ls_R_factor_gt 0.0298
_refine_ls_shift/su_max 0.001
_refine_ls_shift/su_mean 0.000
_refine_ls_structure_factor_coef Fsqd
_refine_ls_weighting_details 'calc w=1/[\s^2^(Fo^2^)+(0.0309P)^2^+0.0000P] where P=(Fo^2^+2Fc^2^)/3'
_refine_ls_weighting_scheme calc
_refine_ls_wR_factor_gt 0.0719
_refine_ls_wR_factor_ref 0.0735
_reflns_number_gt 3508
_reflns_number_total 4861
_reflns_threshold_expression >2sigma(I)
_cod_data_source_file 1267-2855.cff
_cod_data_source_block shelxl
_cod_database_code 8102620

loop_
_symmetry_equiv_pos_as_xyz
'x, y, z'
'-x, -y, -z'

loop_
_atom_site_label
_atom_site_type_symbol
_atom_site_fract_x
_atom_site_fract_y
_atom_site_fract_z
_atom_site_U_iso_or_equiv
_atom_site_adp_type
_atom_site_occupancy
_atom_site_symmetry_multiplicity
_atom_site_calc_flag
_atom_site_refinement_flags
_atom_site_disorder_assembly
_atom_site_disorder_group
Cl1 Cl 0.65413(6) 0.95866(4) 0.60490(3) 0.02293(11) Uani 1 1 d . . .
Cl2 Cl 1.25396(6) 0.72529(4) 0.37898(3) 0.02813(12) Uani 1 1 d . . .
Cl3 Cl -0.31106(7) 0.27915(4) 1.02247(3) 0.02944(12) Uani 1 1 d . . .
Cl4 Cl 0.33136(7) 0.13078(4) 0.75736(3) 0.02740(12) Uani 1 1 d . . .
S1 S 0.35933(6) 0.53336(4) 0.67559(3) 0.01722(11) Uani 1 1 d . . .
O1 O 0.01467(16) 0.81301(10) 0.74599(9) 0.0214(3) Uani 1 1 d . . .
O2 O 0.28007(16) 0.41718(9) 0.88053(8) 0.0174(3) Uani 1 1 d . . .
N1 N 0.05638(18) 0.60464(11) 0.81017(9) 0.0151(3) Uani 1 1 d . . .
N2 N 0.04541(18) 0.41522(11) 0.79366(9) 0.0136(3) Uani 1 1 d . . .
N3 N 0.22393(19) 0.29796(12) 0.92271(10) 0.0174(3) Uani 1 1 d . . .
C1 C 0.1730(2) 0.49124(14) 0.79634(12) 0.0148(3) Uani 1 1 d . . .
C2 C 0.1093(2) 0.71184(14) 0.74429(12) 0.0156(3) Uani 1 1 d . . .
C3 C 0.3015(2) 0.68668(14) 0.67169(12) 0.0151(3) Uani 1 1 d . . .
C4 C 0.4092(2) 0.77494(14) 0.62055(12) 0.0168(3) Uani 1 1 d . . .
H4 H 0.3466 0.8542 0.6261 0.020 Uiso 1 1 calc R . .
C5 C 0.6107(2) 0.76413(13) 0.55747(12) 0.0152(3) Uani 1 1 d . . .
C6 C 0.7393(2) 0.84330(14) 0.54672(12) 0.0168(3) Uani 1 1 d . . .
C7 C 0.9356(2) 0.83202(14) 0.49314(12) 0.0200(4) Uani 1 1 d . . .
H7 H 1.0199 0.8859 0.4883 0.024 Uiso 1 1 calc R . .
C8 C 1.0068(2) 0.74054(15) 0.44668(12) 0.0188(4) Uani 1 1 d . . .
C9 C 0.8855(2) 0.66153(15) 0.45296(12) 0.0187(4) Uani 1 1 d . . .
H9 H 0.9361 0.5993 0.4203 0.022 Uiso 1 1 calc R . .
C10 C 0.6900(2) 0.67452(14) 0.50738(12) 0.0176(3) Uani 1 1 d . . .
H10 H 0.6063 0.6208 0.5110 0.021 Uiso 1 1 calc R . .
C11 C -0.1433(2) 0.59732(14) 0.87591(12) 0.0170(3) Uani 1 1 d . . .
H11A H -0.2072 0.6772 0.8878 0.020 Uiso 1 1 calc R . .
H11B H -0.1265 0.5346 0.9442 0.020 Uiso 1 1 calc R . .
C12 C -0.2795(2) 0.56365(15) 0.82268(12) 0.0176(4) Uani 1 1 d . . .
H12A H -0.3504 0.6391 0.7755 0.021 Uiso 1 1 calc R . .
H12B H -0.3840 0.5229 0.8757 0.021 Uiso 1 1 calc R . .
C13 C -0.1523(2) 0.47716(14) 0.75997(12) 0.0164(3) Uani 1 1 d . . .
H13A H -0.2302 0.4148 0.7676 0.020 Uiso 1 1 calc R . .
H13B H -0.1298 0.5251 0.6854 0.020 Uiso 1 1 calc R . .
C14 C 0.0858(2) 0.30592(14) 0.87189(11) 0.0135(3) Uani 1 1 d . . .
C15 C -0.0068(2) 0.20193(14) 0.88384(12) 0.0157(3) Uani 1 1 d . . .
C16 C -0.1937(2) 0.18533(15) 0.94516(13) 0.0219(4) Uani 1 1 d . . .
C17 C -0.2864(3) 0.09389(16) 0.94839(15) 0.0312(5) Uani 1 1 d . . .
H17 H -0.4158 0.0849 0.9897 0.037 Uiso 1 1 calc R . .
C18 C -0.1877(3) 0.01601(16) 0.89070(15) 0.0338(5) Uani 1 1 d . . .
H18 H -0.2510 -0.0463 0.8918 0.041 Uiso 1 1 calc R . .
C19 C 0.0011(3) 0.02707(15) 0.83153(14) 0.0277(4) Uani 1 1 d . . .
H19 H 0.0692 -0.0283 0.7934 0.033 Uiso 1 1 calc R . .
C20 C 0.0900(3) 0.11960(15) 0.82847(13) 0.0199(4) Uani 1 1 d . . .

loop_
_atom_site_aniso_label
_atom_site_aniso_U_11
_atom_site_aniso_U_22
_atom_site_aniso_U_33
_atom_site_aniso_U_23
_atom_site_aniso_U_13
_atom_site_aniso_U_12
Cl1 0.0206(2) 0.0184(2) 0.0328(3) -0.01353(19) -0.00119(18) -0.00392(17)
Cl2 0.0161(2) 0.0370(3) 0.0325(3) -0.0173(2) 0.00270(19) -0.00410(19)
Cl3 0.0225(2) 0.0330(3) 0.0296(3) -0.0125(2) 0.00577(19) -0.00505(19)
Cl4 0.0266(2) 0.0262(2) 0.0283(3) -0.0144(2) 0.00131(19) -0.00031(18)
S1 0.0170(2) 0.0145(2) 0.0194(2) -0.00734(17) 0.00290(17) -0.00404(16)
O1 0.0191(6) 0.0155(6) 0.0302(7) -0.0109(5) -0.0015(5) -0.0012(5)
O2 0.0188(6) 0.0164(6) 0.0191(6) -0.0034(5) -0.0065(5) -0.0067(5)
N1 0.0142(7) 0.0150(7) 0.0167(7) -0.0082(6) 0.0022(6) -0.0037(5)
N2 0.0146(7) 0.0130(7) 0.0144(7) -0.0039(6) -0.0040(5) -0.0035(5)
N3 0.0199(7) 0.0145(7) 0.0188(7) -0.0050(6) -0.0034(6) -0.0048(6)
C1 0.0145(8) 0.0154(8) 0.0153(8) -0.0062(7) -0.0020(6) -0.0029(6)
C2 0.0146(8) 0.0179(8) 0.0185(9) -0.0088(7) -0.0043(7) -0.0041(6)
C3 0.0140(8) 0.0153(8) 0.0163(8) -0.0052(7) -0.0036(6) -0.0018(6)
C4 0.0174(9) 0.0144(8) 0.0178(8) -0.0045(7) -0.0041(7) -0.0015(6)
C5 0.0157(8) 0.0125(8) 0.0149(8) -0.0018(7) -0.0033(7) -0.0015(6)
C6 0.0180(9) 0.0130(8) 0.0188(9) -0.0052(7) -0.0041(7) -0.0006(6)
C7 0.0162(9) 0.0193(9) 0.0243(9) -0.0055(7) -0.0031(7) -0.0051(7)
C8 0.0138(8) 0.0227(9) 0.0173(9) -0.0052(7) -0.0010(7) -0.0018(7)
C9 0.0222(9) 0.0178(8) 0.0161(8) -0.0068(7) -0.0022(7) -0.0024(7)
C10 0.0220(9) 0.0157(8) 0.0157(8) -0.0032(7) -0.0040(7) -0.0061(7)
C11 0.0145(8) 0.0201(9) 0.0171(8) -0.0095(7) 0.0022(7) -0.0037(7)
C12 0.0145(8) 0.0185(8) 0.0194(9) -0.0064(7) -0.0042(7) -0.0003(7)
C13 0.0169(8) 0.0165(8) 0.0176(8) -0.0061(7) -0.0069(7) -0.0015(6)
C14 0.0131(8) 0.0137(8) 0.0137(8) -0.0067(6) 0.0000(6) -0.0012(6)
C15 0.0171(8) 0.0134(8) 0.0163(8) -0.0026(7) -0.0051(7) -0.0033(6)
C16 0.0219(9) 0.0194(9) 0.0233(9) -0.0053(7) -0.0031(7) -0.0047(7)
C17 0.0272(10) 0.0258(10) 0.0385(11) -0.0016(9) -0.0040(9) -0.0143(8)
C18 0.0399(12) 0.0214(10) 0.0451(12) -0.0050(9) -0.0124(10) -0.0166(9)
C19 0.0388(11) 0.0162(9) 0.0328(11) -0.0097(8) -0.0142(9) -0.0026(8)
C20 0.0233(9) 0.0158(8) 0.0202(9) -0.0042(7) -0.0068(7) -0.0020(7)

loop_
_atom_type_symbol
_atom_type_description
_atom_type_scat_dispersion_real
_atom_type_scat_dispersion_imag
_atom_type_scat_source
C C 0.0033 0.0016 'International Tables Vol C Tables 4.2.6.8 and 6.1.1.4'
H H 0.0000 0.0000 'International Tables Vol C Tables 4.2.6.8 and 6.1.1.4'
N N 0.0061 0.0033 'International Tables Vol C Tables 4.2.6.8 and 6.1.1.4'
O O 0.0106 0.0060 'International Tables Vol C Tables 4.2.6.8 and 6.1.1.4'
S S 0.1246 0.1234 'International Tables Vol C Tables 4.2.6.8 and 6.1.1.4'
Cl Cl 0.1484 0.1585 'International Tables Vol C Tables 4.2.6.8 and 6.1.1.4'

loop_
_geom_angle_atom_site_label_1
_geom_angle_atom_site_label_2
_geom_angle_atom_site_label_3
_geom_angle
_geom_angle_site_symmetry_1
_geom_angle_site_symmetry_3
_geom_angle_publ_flag
C3 S1 C1 91.98(7) . . ?
C1 O2 N3 109.56(10) . . ?
C2 N1 C1 119.22(13) . . ?
C2 N1 C11 123.60(13) . . ?
C1 N1 C11 114.97(12) . . ?
C14 N2 C1 106.69(13) . . ?
C14 N2 C13 126.67(13) . . ?
C1 N2 C13 117.00(12) . . ?
C14 N3 O2 104.76(12) . . ?
O2 C1 N1 113.02(12) . . ?
O2 C1 N2 103.59(12) . . ?
N1 C1 N2 111.68(12) . . ?
O2 C1 S1 109.27(10) . . ?
N1 C1 S1 105.63(10) . . ?
N2 C1 S1 113.84(10) . . ?
O1 C2 N1 124.46(14) . . ?
O1 C2 C3 125.06(15) . . ?
N1 C2 C3 110.47(13) . . ?
C4 C3 C2 119.87(14) . . ?
C4 C3 S1 129.46(12) . . ?
C2 C3 S1 110.50(11) . . ?
C3 C4 C5 127.92(15) . . ?
C3 C4 H4 116.0 . . ?
C5 C4 H4 116.0 . . ?
C10 C5 C6 116.30(14) . . ?
C10 C5 C4 123.21(14) . . ?
C6 C5 C4 120.47(14) . . ?
C7 C6 C5 122.63(14) . . ?
C7 C6 Cl1 117.51(12) . . ?
C5 C6 Cl1 119.85(12) . . ?
C6 C7 C8 118.48(15) . . ?
C6 C7 H7 120.8 . . ?
C8 C7 H7 120.8 . . ?
C7 C8 C9 121.39(15) . . ?
C7 C8 Cl2 118.94(13) . . ?
C9 C8 Cl2 119.68(12) . . ?
C10 C9 C8 118.96(15) . . ?
C10 C9 H9 120.5 . . ?
C8 C9 H9 120.5 . . ?
C9 C10 C5 122.22(15) . . ?
C9 C10 H10 118.9 . . ?
C5 C10 H10 118.9 . . ?
N1 C11 C12 109.51(12) . . ?
N1 C11 H11A 109.8 . . ?
C12 C11 H11A 109.8 . . ?
N1 C11 H11B 109.8 . . ?
C12 C11 H11B 109.8 . . ?
H11A C11 H11B 108.2 . . ?
C11 C12 C13 110.72(13) . . ?
C11 C12 H12A 109.5 . . ?
C13 C12 H12A 109.5 . . ?
C11 C12 H12B 109.5 . . ?
C13 C12 H12B 109.5 . . ?
H12A C12 H12B 108.1 . . ?
N2 C13 C12 112.69(13) . . ?
N2 C13 H13A 109.1 . . ?
C12 C13 H13A 109.1 . . ?
N2 C13 H13B 109.1 . . ?
C12 C13 H13B 109.1 . . ?
H13A C13 H13B 107.8 . . ?
N3 C14 N2 115.25(14) . . ?
N3 C14 C15 123.74(14) . . ?
N2 C14 C15 120.49(14) . . ?
C16 C15 C20 117.61(15) . . ?
C16 C15 C14 122.42(14) . . ?
C20 C15 C14 119.90(14) . . ?
C17 C16 C15 121.67(16) . . ?
C17 C16 Cl3 119.22(13) . . ?
C15 C16 Cl3 119.09(13) . . ?
C18 C17 C16 118.89(17) . . ?
C18 C17 H17 120.6 . . ?
C16 C17 H17 120.6 . . ?
C19 C18 C17 121.13(17) . . ?
C19 C18 H18 119.4 . . ?
C17 C18 H18 119.4 . . ?
C18 C19 C20 119.10(17) . . ?
C18 C19 H19 120.5 . . ?
C20 C19 H19 120.5 . . ?
C19 C20 C15 121.55(16) . . ?
C19 C20 Cl4 119.21(13) . . ?
C15 C20 Cl4 119.21(12) . . ?

loop_
_geom_bond_atom_site_label_1
_geom_bond_atom_site_label_2
_geom_bond_distance
_geom_bond_site_symmetry_2
_geom_bond_publ_flag
Cl1 C6 1.7382(16) . ?
Cl2 C8 1.7382(15) . ?
Cl3 C16 1.7376(17) . ?
Cl4 C20 1.7352(17) . ?
S1 C3 1.7461(16) . ?
S1 C1 1.8582(16) . ?
O1 C2 1.2138(18) . ?
O2 C1 1.4254(18) . ?
O2 N3 1.4508(15) . ?
N1 C2 1.3657(19) . ?
N1 C1 1.4288(18) . ?
N1 C11 1.4667(18) . ?
N2 C14 1.3814(19) . ?
N2 C1 1.4336(18) . ?
N2 C13 1.4654(19) . ?
N3 C14 1.2808(19) . ?
C2 C3 1.496(2) . ?
C3 C4 1.341(2) . ?
C4 C5 1.458(2) . ?
C4 H4 0.9500 . ?
C5 C10 1.400(2) . ?
C5 C6 1.406(2) . ?
C6 C7 1.379(2) . ?
C7 C8 1.382(2) . ?
C7 H7 0.9500 . ?
C8 C9 1.384(2) . ?
C9 C10 1.380(2) . ?
C9 H9 0.9500 . ?
C10 H10 0.9500 . ?
C11 C12 1.526(2) . ?
C11 H11A 0.9900 . ?
C11 H11B 0.9900 . ?
C12 C13 1.545(2) . ?
C12 H12A 0.9900 . ?
C12 H12B 0.9900 . ?
C13 H13A 0.9900 . ?
C13 H13B 0.9900 . ?
C14 C15 1.480(2) . ?
C15 C16 1.387(2) . ?
C15 C20 1.394(2) . ?
C16 C17 1.384(2) . ?
C17 C18 1.379(3) . ?
C17 H17 0.9500 . ?
C18 C19 1.377(2) . ?
C18 H18 0.9500 . ?
C19 C20 1.380(2) . ?
C19 H19 0.9500 . ?

loop_
_geom_torsion_atom_site_label_1
_geom_torsion_atom_site_label_2
_geom_torsion_atom_site_label_3
_geom_torsion_atom_site_label_4
_geom_torsion
_geom_torsion_site_symmetry_1
_geom_torsion_site_symmetry_2
_geom_torsion_site_symmetry_3
_geom_torsion_site_symmetry_4
_geom_torsion_publ_flag
C1 O2 N3 C14 -4.08(15) . . . . ?
N3 O2 C1 N1 123.92(12) . . . . ?
N3 O2 C1 N2 2.88(14) . . . . ?
N3 O2 C1 S1 -118.78(10) . . . . ?
C2 N1 C1 O2 114.20(15) . . . . ?
C11 N1 C1 O2 -82.06(16) . . . . ?
C2 N1 C1 N2 -129.47(14) . . . . ?
C11 N1 C1 N2 34.27(18) . . . . ?
C2 N1 C1 S1 -5.22(17) . . . . ?
C11 N1 C1 S1 158.52(10) . . . . ?
C14 N2 C1 O2 -0.74(14) . . . . ?
C13 N2 C1 O2 147.74(12) . . . . ?
C14 N2 C1 N1 -122.67(13) . . . . ?
C13 N2 C1 N1 25.80(18) . . . . ?
C14 N2 C1 S1 117.81(11) . . . . ?
C13 N2 C1 S1 -93.71(13) . . . . ?
C3 S1 C1 O2 -110.86(10) . . . . ?
C3 S1 C1 N1 11.00(11) . . . . ?
C3 S1 C1 N2 133.89(12) . . . . ?
C1 N1 C2 O1 176.15(14) . . . . ?
C11 N1 C2 O1 13.9(2) . . . . ?
C1 N1 C2 C3 -4.99(19) . . . . ?
C11 N1 C2 C3 -167.24(13) . . . . ?
O1 C2 C3 C4 16.8(2) . . . . ?
N1 C2 C3 C4 -162.05(14) . . . . ?
O1 C2 C3 S1 -167.57(13) . . . . ?
N1 C2 C3 S1 13.58(16) . . . . ?
C1 S1 C3 C4 161.05(16) . . . . ?
C1 S1 C3 C2 -14.04(12) . . . . ?
C2 C3 C4 C5 171.59(15) . . . . ?
S1 C3 C4 C5 -3.1(3) . . . . ?
C3 C4 C5 C10 26.0(3) . . . . ?
C3 C4 C5 C6 -152.01(17) . . . . ?
C10 C5 C6 C7 -2.2(2) . . . . ?
C4 C5 C6 C7 175.99(15) . . . . ?
C10 C5 C6 Cl1 179.36(12) . . . . ?
C4 C5 C6 Cl1 -2.5(2) . . . . ?
C5 C6 C7 C8 1.2(3) . . . . ?
Cl1 C6 C7 C8 179.71(13) . . . . ?
C6 C7 C8 C9 0.1(3) . . . . ?
C6 C7 C8 Cl2 -179.96(12) . . . . ?
C7 C8 C9 C10 -0.4(2) . . . . ?
Cl2 C8 C9 C10 179.72(12) . . . . ?
C8 C9 C10 C5 -0.7(2) . . . . ?
C6 C5 C10 C9 1.9(2) . . . . ?
C4 C5 C10 C9 -176.20(14) . . . . ?
C2 N1 C11 C12 97.34(17) . . . . ?
C1 N1 C11 C12 -65.59(17) . . . . ?
N1 C11 C12 C13 33.79(17) . . . . ?
C14 N2 C13 C12 87.69(18) . . . . ?
C1 N2 C13 C12 -53.67(17) . . . . ?
C11 C12 C13 N2 19.89(18) . . . . ?
O2 N3 C14 N2 3.73(17) . . . . ?
O2 N3 C14 C15 175.49(12) . . . . ?
C1 N2 C14 N3 -2.01(17) . . . . ?
C13 N2 C14 N3 -146.51(14) . . . . ?
C1 N2 C14 C15 -174.07(13) . . . . ?
C13 N2 C14 C15 41.4(2) . . . . ?
N3 C14 C15 C16 98.9(2) . . . . ?
N2 C14 C15 C16 -89.72(19) . . . . ?
N3 C14 C15 C20 -84.1(2) . . . . ?
N2 C14 C15 C20 87.22(19) . . . . ?
C20 C15 C16 C17 -2.7(3) . . . . ?
C14 C15 C16 C17 174.27(16) . . . . ?
C20 C15 C16 Cl3 175.53(12) . . . . ?
C14 C15 C16 Cl3 -7.5(2) . . . . ?
C15 C16 C17 C18 1.4(3) . . . . ?
Cl3 C16 C17 C18 -176.89(14) . . . . ?
C16 C17 C18 C19 0.8(3) . . . . ?
C17 C18 C19 C20 -1.5(3) . . . . ?
C18 C19 C20 C15 0.0(3) . . . . ?
C18 C19 C20 Cl4 177.95(14) . . . . ?
C16 C15 C20 C19 2.0(3) . . . . ?
C14 C15 C20 C19 -175.06(15) . . . . ?
C16 C15 C20 Cl4 -175.90(12) . . . . ?
C14 C15 C20 Cl4 7.0(2) . . . . ?
